data_7014002
loop_
_publ_author_name
'Kwon, Heon Yong'
'Lee, Su Yeon'
'Lee, Bun Yeoul'
'Shin, Dong Mok'
'Chung, Young Keun'

_publ_section_title
;
 Synthesis, characterization and ethylene reactivity of
 2-diphenylphosphanylbenzamido nickel complexes.
;
_journal_issue 6
_journal_name_full 'Dalton transactions (Cambridge, England : 2003)'
_journal_page_first 921
_journal_page_last 928
_journal_paper_doi 10.1039/b317033k
_journal_year 2004
_chemical_formula_sum 'C50 H26 B F15 N Ni O P'
_chemical_formula_weight 1042.21
_chemical_name_systematic
;
?
;
_space_group_IT_number 15
_symmetry_cell_setting monoclinic
_symmetry_space_group_name_Hall '-C 2yc'
_symmetry_space_group_name_H-M 'C 1 2/c 1'
_atom_sites_solution_hydrogens geom
_atom_sites_solution_primary direct
_atom_sites_solution_secondary difmap
_audit_creation_method SHELXL-97
_cell_angle_alpha 90.00
_cell_angle_beta 109.45(6)
_cell_angle_gamma 90.00
_cell_formula_units_Z 8
_cell_length_a 37.7580(10)
_cell_length_b 12.0400(10)
_cell_length_c 20.9810(10)
_cell_measurement_temperature 293(2)
_cell_volume 8994(3)
_computing_structure_refinement 'SHELXL-97 (Sheldrick, 1997)'
_computing_structure_solution 'SHELXS-97 (Sheldrick, 1990)'
_diffrn_ambient_temperature 293(2)
_diffrn_measured_fraction_theta_full 0.995
_diffrn_measured_fraction_theta_max 0.995
_diffrn_radiation_monochromator graphite
_diffrn_radiation_source 'fine-focus sealed tube'
_diffrn_radiation_type MoK\a
_diffrn_radiation_wavelength 0.71073
_diffrn_reflns_av_R_equivalents 0.0273
_diffrn_reflns_av_sigmaI/netI 0.0393
_diffrn_reflns_limit_h_max 48
_diffrn_reflns_limit_h_min -48
_diffrn_reflns_limit_k_max 14
_diffrn_reflns_limit_k_min -15
_diffrn_reflns_limit_l_max 27
_diffrn_reflns_limit_l_min -27
_diffrn_reflns_number 18092
_diffrn_reflns_theta_full 27.51
_diffrn_reflns_theta_max 27.51
_diffrn_reflns_theta_min 3.37
_exptl_absorpt_coefficient_mu 0.569
_exptl_absorpt_correction_type none
_exptl_crystal_density_diffrn 1.539
_exptl_crystal_density_method 'not measured'
_exptl_crystal_F_000 4192
_exptl_crystal_size_max 0.50
_exptl_crystal_size_mid 0.30
_exptl_crystal_size_min 0.15
_refine_diff_density_max 0.252
_refine_diff_density_min -0.348
_refine_diff_density_rms 0.047
_refine_ls_extinction_method none
_refine_ls_goodness_of_fit_ref 1.023
_refine_ls_hydrogen_treatment mixed
_refine_ls_matrix_type full
_refine_ls_number_parameters 631
_refine_ls_number_reflns 10292
_refine_ls_number_restraints 0
_refine_ls_restrained_S_all 1.023
_refine_ls_R_factor_all 0.0767
_refine_ls_R_factor_gt 0.0456
_refine_ls_shift/su_max 0.000
_refine_ls_shift/su_mean 0.000
_refine_ls_structure_factor_coef Fsqd
_refine_ls_weighting_details 'calc w=1/[\s^2^(Fo^2^)+(0.0415P)^2^+8.7466P] where P=(Fo^2^+2Fc^2^)/3'
_refine_ls_weighting_scheme calc
_refine_ls_wR_factor_gt 0.0996
_refine_ls_wR_factor_ref 0.1135
_reflns_number_gt 7109
_reflns_number_total 10292
_reflns_threshold_expression >2sigma(I)
_cod_data_source_file b317033k.txt
_cod_data_source_block 9
_cod_depositor_comments
;
The following automatic conversions were performed:
'_symmetry_cell_setting' value 'MONOCLINIC' changed to 'monoclinic'
according to '/home/saulius/struct/CIF-dictionaries/cif_core.dic'
dictionary named 'cif_core.dic' version 2.4.1 from 2010-06-29.

Automatic conversion script
Id: cif_fix_enum 1527 2010-12-29 10:47:43Z saulius 
;
_cod_original_cell_volume 8993.8(9)
_cod_original_sg_symbol_H-M C2/c
_cod_database_code 7014002

loop_
_symmetry_equiv_pos_as_xyz
'x, y, z'
'-x, y, -z+1/2'
'x+1/2, y+1/2, z'
'-x+1/2, y+1/2, -z+1/2'
'-x, -y, -z'
'x, -y, z-1/2'
'-x+1/2, -y+1/2, -z'
'x+1/2, -y+1/2, z-1/2'

loop_
_atom_site_label
_atom_site_type_symbol
_atom_site_fract_x
_atom_site_fract_y
_atom_site_fract_z
_atom_site_U_iso_or_equiv
_atom_site_adp_type
_atom_site_occupancy
_atom_site_symmetry_multiplicity
_atom_site_calc_flag
_atom_site_refinement_flags
_atom_site_disorder_assembly
_atom_site_disorder_group
Ni1 Ni 0.129365(9) 0.00621(2) 0.112162(16) 0.04947(10) Uani 1 1 d . . .
P1 P 0.105894(17) 0.10131(5) 0.02400(3) 0.04479(15) Uani 1 1 d . . .
O1 O 0.11710(4) 0.28203(12) 0.22021(7) 0.0401(3) Uani 1 1 d . . .
N1 N 0.13087(5) 0.12572(15) 0.17440(9) 0.0413(4) Uani 1 1 d . . .
B1 B 0.12210(7) 0.4067(2) 0.23170(13) 0.0387(5) Uani 1 1 d . . .
F1 F 0.13671(4) 0.29170(12) 0.35893(7) 0.0557(4) Uani 1 1 d . . .
F2 F 0.19860(5) 0.29575(16) 0.46683(8) 0.0776(5) Uani 1 1 d . . .
F3 F 0.25629(4) 0.43408(19) 0.47097(8) 0.0915(6) Uani 1 1 d . . .
F4 F 0.25007(4) 0.56937(16) 0.36430(8) 0.0788(5) Uani 1 1 d . . .
F5 F 0.19014(4) 0.56235(12) 0.25452(7) 0.0584(4) Uani 1 1 d . . .
F6 F 0.06159(4) 0.28456(14) 0.27333(8) 0.0654(4) Uani 1 1 d . . .
F7 F 0.01666(5) 0.3774(2) 0.33017(9) 0.1036(7) Uani 1 1 d . . .
F8 F 0.01544(5) 0.6009(2) 0.34588(11) 0.1306(10) Uani 1 1 d . . .
F9 F 0.06368(6) 0.73041(18) 0.30665(12) 0.1170(8) Uani 1 1 d . . .
F10 F 0.11241(4) 0.63751(13) 0.25534(9) 0.0732(4) Uani 1 1 d . . .
F11 F 0.06649(4) 0.56291(13) 0.13087(8) 0.0620(4) Uani 1 1 d . . .
F12 F 0.07290(5) 0.63499(17) 0.01697(9) 0.0931(6) Uani 1 1 d . . .
F13 F 0.13370(6) 0.5815(2) -0.01861(10) 0.1131(8) Uani 1 1 d . . .
F14 F 0.18907(5) 0.45146(18) 0.06551(9) 0.0868(6) Uani 1 1 d . . .
F15 F 0.18153(4) 0.36816(13) 0.17731(7) 0.0581(4) Uani 1 1 d . . .
C1 C 0.11077(5) 0.21558(18) 0.16837(11) 0.0367(5) Uani 1 1 d . . .
C2 C 0.07866(6) 0.24340(18) 0.10518(11) 0.0382(5) Uani 1 1 d . . .
C3 C 0.07502(6) 0.20627(19) 0.03942(11) 0.0425(5) Uani 1 1 d . . .
C4 C 0.04539(7) 0.2461(2) -0.01487(12) 0.0544(6) Uani 1 1 d . . .
H4 H 0.0434 0.2233 -0.0583 0.065 Uiso 1 1 calc R . .
C5 C 0.01888(7) 0.3182(2) -0.00649(12) 0.0568(7) Uani 1 1 d . . .
H5 H -0.0003 0.3449 -0.0438 0.068 Uiso 1 1 calc R . .
C6 C 0.02126(6) 0.3499(2) 0.05749(12) 0.0518(6) Uani 1 1 d . . .
H6 H 0.0030 0.3958 0.0640 0.062 Uiso 1 1 calc R . .
C7 C 0.05080(6) 0.3137(2) 0.11237(12) 0.0447(5) Uani 1 1 d . . .
H7 H 0.0522 0.3368 0.1554 0.054 Uiso 1 1 calc R . .
C8 C 0.16176(6) 0.11340(19) 0.23773(12) 0.0452(5) Uani 1 1 d . . .
C9 C 0.19807(7) 0.1199(2) 0.23673(14) 0.0552(6) Uani 1 1 d . . .
H9 H 0.2025 0.1342 0.1965 0.066 Uiso 1 1 calc R . .
C10 C 0.22794(8) 0.1047(3) 0.29638(17) 0.0729(8) Uani 1 1 d . . .
H10 H 0.2524 0.1083 0.2958 0.087 Uiso 1 1 calc R . .
C11 C 0.22168(9) 0.0847(3) 0.35595(16) 0.0804(9) Uani 1 1 d . . .
H11 H 0.2418 0.0761 0.3958 0.097 Uiso 1 1 calc R . .
C12 C 0.18547(10) 0.0776(3) 0.35642(15) 0.0773(9) Uani 1 1 d . . .
H12 H 0.1811 0.0635 0.3968 0.093 Uiso 1 1 calc R . .
C13 C 0.15535(8) 0.0910(2) 0.29734(13) 0.0589(7) Uani 1 1 d . . .
H13 H 0.1309 0.0850 0.2979 0.071 Uiso 1 1 calc R . .
C14 C 0.15467(9) -0.1521(2) 0.12829(17) 0.0699(8) Uani 1 1 d . . .
C15 C 0.13915(10) -0.1510(2) 0.18063(19) 0.0800(9) Uani 1 1 d . . .
H15 H 0.1133 -0.1449 0.1703 0.096 Uiso 1 1 calc R . .
C16 C 0.16270(14) -0.1590(3) 0.2490(2) 0.0943(11) Uani 1 1 d . . .
H16 H 0.1524 -0.1600 0.2836 0.113 Uiso 1 1 calc R . .
C17 C 0.20014(16) -0.1652(3) 0.2633(3) 0.1104(14) Uani 1 1 d . . .
H17 H 0.2157 -0.1709 0.3081 0.132 Uiso 1 1 calc R . .
C18 C 0.21577(13) -0.1632(3) 0.2132(3) 0.1141(15) Uani 1 1 d . . .
H18 H 0.2417 -0.1665 0.2245 0.137 Uiso 1 1 calc R . .
C19 C 0.19428(11) -0.1566(3) 0.1480(2) 0.0934(11) Uani 1 1 d . . .
H19 H 0.2057 -0.1548 0.1149 0.112 Uiso 1 1 calc R . .
C20 C 0.13060(10) -0.1282(2) 0.06081(17) 0.0800(9) Uani 1 1 d . . .
H20A H 0.1074 -0.1702 0.0449 0.096 Uiso 1 1 calc R . .
H20B H 0.1429 -0.1214 0.0271 0.096 Uiso 1 1 calc R . .
C21 C 0.13903(6) 0.1735(2) -0.00768(11) 0.0451(5) Uani 1 1 d . . .
C22 C 0.13040(8) 0.2712(2) -0.04448(15) 0.0648(7) Uani 1 1 d . . .
H22 H 0.1073 0.3054 -0.0514 0.078 Uiso 1 1 calc R . .
C23 C 0.15588(8) 0.3183(3) -0.07097(15) 0.0734(8) Uani 1 1 d . . .
H23 H 0.1499 0.3842 -0.0954 0.088 Uiso 1 1 calc R . .
C24 C 0.18985(8) 0.2682(3) -0.06136(15) 0.0723(8) Uani 1 1 d . . .
H24 H 0.2067 0.2992 -0.0801 0.087 Uiso 1 1 calc R . .
C25 C 0.19896(8) 0.1732(3) -0.02448(18) 0.0787(9) Uani 1 1 d . . .
H25 H 0.2222 0.1400 -0.0176 0.094 Uiso 1 1 calc R . .
C26 C 0.17381(7) 0.1256(2) 0.00299(15) 0.0631(7) Uani 1 1 d . . .
H26 H 0.1804 0.0611 0.0287 0.076 Uiso 1 1 calc R . .
C27 C 0.07388(7) 0.0282(2) -0.04841(13) 0.0543(6) Uani 1 1 d . . .
C28 C 0.04346(9) -0.0253(3) -0.03901(16) 0.0780(9) Uani 1 1 d . . .
H28 H 0.0401 -0.0213 0.0029 0.094 Uiso 1 1 calc R . .
C29 C 0.01824(10) -0.0840(3) -0.0903(2) 0.0945(11) Uani 1 1 d . . .
H29 H -0.0022 -0.1185 -0.0835 0.113 Uiso 1 1 calc R . .
C30 C 0.02353(11) -0.0911(3) -0.1518(2) 0.1006(12) Uani 1 1 d . . .
H30 H 0.0068 -0.1317 -0.1866 0.121 Uiso 1 1 calc R . .
C31 C 0.05332(12) -0.0388(4) -0.16204(19) 0.1051(13) Uani 1 1 d . . .
H31 H 0.0565 -0.0431 -0.2041 0.126 Uiso 1 1 calc R . .
C32 C 0.07885(9) 0.0206(3) -0.11022(15) 0.0743(9) Uani 1 1 d . . .
H32 H 0.0993 0.0551 -0.1173 0.089 Uiso 1 1 calc R . .
C33 C 0.16091(6) 0.41965(19) 0.29816(11) 0.0412(5) Uani 1 1 d . . .
C34 C 0.16507(6) 0.3578(2) 0.35590(12) 0.0473(5) Uani 1 1 d . . .
C35 C 0.19641(7) 0.3604(2) 0.41348(13) 0.0570(6) Uani 1 1 d . . .
C36 C 0.22518(7) 0.4300(3) 0.41534(13) 0.0606(7) Uani 1 1 d . . .
C37 C 0.22237(6) 0.4967(2) 0.36160(14) 0.0567(7) Uani 1 1 d . . .
C38 C 0.19064(6) 0.4916(2) 0.30446(12) 0.0477(5) Uani 1 1 d . . .
C39 C 0.08934(6) 0.4570(2) 0.25990(11) 0.0432(5) Uani 1 1 d . . .
C40 C 0.06432(6) 0.3953(2) 0.28123(12) 0.0521(6) Uani 1 1 d . . .
C41 C 0.04026(7) 0.4434(3) 0.31095(14) 0.0706(9) Uani 1 1 d . . .
C42 C 0.03983(8) 0.5546(4) 0.31919(16) 0.0820(11) Uani 1 1 d . . .
C43 C 0.06379(9) 0.6195(3) 0.29945(16) 0.0763(9) Uani 1 1 d . . .
C44 C 0.08822(7) 0.5695(2) 0.27180(13) 0.0553(6) Uani 1 1 d . . .
C45 C 0.12429(6) 0.46391(19) 0.16207(11) 0.0418(5) Uani 1 1 d . . .
C46 C 0.09803(6) 0.5318(2) 0.11799(12) 0.0485(6) Uani 1 1 d . . .
C47 C 0.10045(8) 0.5709(2) 0.05806(14) 0.0637(7) Uani 1 1 d . . .
C48 C 0.13101(9) 0.5445(3) 0.04003(14) 0.0705(8) Uani 1 1 d . . .
C49 C 0.15830(7) 0.4775(3) 0.08151(14) 0.0609(7) Uani 1 1 d . . .
C50 C 0.15424(6) 0.4375(2) 0.13988(12) 0.0477(5) Uani 1 1 d . . .

loop_
_atom_site_aniso_label
_atom_site_aniso_U_11
_atom_site_aniso_U_22
_atom_site_aniso_U_33
_atom_site_aniso_U_23
_atom_site_aniso_U_13
_atom_site_aniso_U_12
Ni1 0.0622(2) 0.03504(16) 0.05395(19) -0.00166(14) 0.02310(15) 0.00131(14)
P1 0.0499(3) 0.0422(3) 0.0445(3) -0.0064(3) 0.0187(3) -0.0018(3)
O1 0.0453(8) 0.0387(8) 0.0360(8) -0.0019(7) 0.0130(6) 0.0004(6)
N1 0.0452(10) 0.0376(10) 0.0428(10) 0.0021(8) 0.0171(8) 0.0010(8)
B1 0.0375(12) 0.0369(13) 0.0441(14) -0.0009(11) 0.0169(10) -0.0011(10)
F1 0.0570(8) 0.0637(9) 0.0479(8) 0.0047(7) 0.0194(6) -0.0060(7)
F2 0.0807(11) 0.0970(13) 0.0473(9) 0.0144(9) 0.0106(8) 0.0063(9)
F3 0.0616(10) 0.1294(17) 0.0620(10) -0.0073(11) -0.0083(8) -0.0093(10)
F4 0.0518(8) 0.0989(14) 0.0802(11) -0.0170(10) 0.0146(8) -0.0297(9)
F5 0.0567(8) 0.0565(9) 0.0622(9) 0.0002(7) 0.0202(7) -0.0149(7)
F6 0.0632(9) 0.0701(11) 0.0708(10) 0.0071(8) 0.0328(8) -0.0140(8)
F7 0.0678(11) 0.182(2) 0.0796(12) 0.0016(13) 0.0495(9) -0.0138(12)
F8 0.0839(13) 0.210(3) 0.1082(16) -0.0692(17) 0.0454(12) 0.0308(15)
F9 0.1070(15) 0.0894(15) 0.1403(19) -0.0585(14) 0.0223(13) 0.0295(12)
F10 0.0759(10) 0.0455(9) 0.0966(12) -0.0132(8) 0.0265(9) -0.0080(8)
F11 0.0506(8) 0.0655(10) 0.0692(10) 0.0138(8) 0.0188(7) 0.0113(7)
F12 0.0823(11) 0.1037(15) 0.0818(12) 0.0486(11) 0.0118(9) 0.0070(10)
F13 0.1144(15) 0.162(2) 0.0741(12) 0.0478(13) 0.0469(11) -0.0129(14)
F14 0.0707(10) 0.1323(17) 0.0753(11) -0.0055(11) 0.0479(9) -0.0138(11)
F15 0.0506(8) 0.0674(10) 0.0613(9) -0.0001(7) 0.0253(7) 0.0088(7)
C1 0.0366(11) 0.0367(11) 0.0404(11) 0.0002(9) 0.0178(9) -0.0055(9)
C2 0.0371(11) 0.0376(12) 0.0408(12) -0.0003(9) 0.0140(9) -0.0044(9)
C3 0.0417(12) 0.0453(13) 0.0426(12) -0.0033(10) 0.0169(10) -0.0014(10)
C4 0.0536(14) 0.0714(18) 0.0384(13) -0.0016(12) 0.0156(11) 0.0055(13)
C5 0.0469(13) 0.0752(19) 0.0452(14) 0.0053(13) 0.0111(11) 0.0096(13)
C6 0.0415(12) 0.0625(16) 0.0528(14) 0.0010(12) 0.0175(11) 0.0080(11)
C7 0.0405(12) 0.0518(14) 0.0426(12) -0.0047(10) 0.0151(10) -0.0009(10)
C8 0.0503(13) 0.0364(12) 0.0488(13) 0.0034(10) 0.0165(10) 0.0060(10)
C9 0.0551(14) 0.0515(15) 0.0611(16) 0.0058(12) 0.0221(12) 0.0048(12)
C10 0.0516(15) 0.069(2) 0.088(2) 0.0031(17) 0.0092(15) 0.0096(14)
C11 0.080(2) 0.081(2) 0.0626(19) 0.0054(17) 0.0000(16) 0.0272(17)
C12 0.097(2) 0.081(2) 0.0512(16) 0.0189(15) 0.0207(16) 0.0330(18)
C13 0.0660(16) 0.0609(17) 0.0553(15) 0.0135(13) 0.0274(13) 0.0159(13)
C14 0.090(2) 0.0332(14) 0.090(2) -0.0010(14) 0.0352(18) 0.0039(13)
C15 0.098(2) 0.0432(16) 0.105(3) 0.0100(17) 0.043(2) -0.0011(15)
C16 0.147(4) 0.0479(19) 0.089(3) 0.0188(18) 0.041(3) -0.001(2)
C17 0.132(4) 0.057(2) 0.117(4) 0.024(2) 0.007(3) 0.010(2)
C18 0.094(3) 0.062(2) 0.169(5) 0.014(3) 0.019(3) 0.019(2)
C19 0.095(3) 0.057(2) 0.133(4) 0.005(2) 0.044(3) 0.0175(18)
C20 0.113(3) 0.0442(16) 0.084(2) -0.0115(16) 0.034(2) 0.0031(16)
C21 0.0469(12) 0.0452(13) 0.0440(12) -0.0062(10) 0.0162(10) -0.0043(10)
C22 0.0552(15) 0.0643(18) 0.0740(19) 0.0152(15) 0.0203(14) 0.0044(13)
C23 0.0730(19) 0.074(2) 0.0718(19) 0.0214(16) 0.0215(15) -0.0073(16)
C24 0.0654(18) 0.084(2) 0.074(2) 0.0021(17) 0.0321(15) -0.0161(16)
C25 0.0547(16) 0.076(2) 0.114(3) 0.006(2) 0.0397(17) 0.0015(15)
C26 0.0526(15) 0.0592(17) 0.0796(19) 0.0075(14) 0.0249(13) 0.0037(13)
C27 0.0561(14) 0.0540(15) 0.0521(14) -0.0128(12) 0.0169(12) -0.0076(12)
C28 0.077(2) 0.092(2) 0.071(2) -0.0189(17) 0.0318(16) -0.0305(17)
C29 0.091(2) 0.095(3) 0.097(3) -0.024(2) 0.030(2) -0.044(2)
C30 0.099(3) 0.102(3) 0.089(3) -0.040(2) 0.016(2) -0.039(2)
C31 0.118(3) 0.130(3) 0.071(2) -0.048(2) 0.036(2) -0.035(3)
C32 0.0749(18) 0.089(2) 0.0638(18) -0.0292(16) 0.0294(15) -0.0222(16)
C33 0.0394(11) 0.0439(13) 0.0418(12) -0.0060(10) 0.0155(9) 0.0016(9)
C34 0.0445(12) 0.0537(14) 0.0458(13) -0.0048(11) 0.0178(10) -0.0006(11)
C35 0.0577(15) 0.0672(18) 0.0439(14) 0.0000(13) 0.0141(11) 0.0074(13)
C36 0.0447(14) 0.079(2) 0.0484(15) -0.0116(14) 0.0029(11) 0.0001(13)
C37 0.0396(12) 0.0676(17) 0.0607(16) -0.0169(14) 0.0137(11) -0.0080(12)
C38 0.0453(12) 0.0498(14) 0.0498(13) -0.0078(11) 0.0184(10) -0.0016(10)
C39 0.0389(11) 0.0501(13) 0.0402(12) -0.0058(10) 0.0128(9) 0.0008(10)
C40 0.0424(12) 0.0713(18) 0.0444(13) -0.0029(12) 0.0167(10) -0.0014(12)
C41 0.0473(15) 0.121(3) 0.0486(15) -0.0097(17) 0.0230(12) -0.0039(16)
C42 0.0534(17) 0.129(3) 0.0665(19) -0.037(2) 0.0240(14) 0.0162(19)
C43 0.0649(18) 0.075(2) 0.079(2) -0.0364(17) 0.0100(15) 0.0165(16)
C44 0.0492(13) 0.0551(16) 0.0590(15) -0.0131(13) 0.0145(12) 0.0010(12)
C45 0.0408(11) 0.0433(12) 0.0414(12) -0.0006(10) 0.0138(9) -0.0062(9)
C46 0.0439(13) 0.0464(14) 0.0539(14) 0.0054(11) 0.0146(11) -0.0049(10)
C47 0.0582(16) 0.0658(18) 0.0609(17) 0.0192(14) 0.0117(13) -0.0068(13)
C48 0.0728(19) 0.088(2) 0.0525(16) 0.0181(15) 0.0231(14) -0.0189(16)
C49 0.0526(15) 0.081(2) 0.0564(16) -0.0049(14) 0.0282(13) -0.0154(14)
C50 0.0442(12) 0.0546(15) 0.0443(13) -0.0023(11) 0.0146(10) -0.0056(11)

loop_
_atom_type_symbol
_atom_type_description
_atom_type_scat_dispersion_real
_atom_type_scat_dispersion_imag
_atom_type_scat_source
C C 0.0033 0.0016 'International Tables Vol C Tables 4.2.6.8 and 6.1.1.4'
H H 0.0000 0.0000 'International Tables Vol C Tables 4.2.6.8 and 6.1.1.4'
B B 0.0013 0.0007 'International Tables Vol C Tables 4.2.6.8 and 6.1.1.4'
F F 0.0171 0.0103 'International Tables Vol C Tables 4.2.6.8 and 6.1.1.4'
N N 0.0061 0.0033 'International Tables Vol C Tables 4.2.6.8 and 6.1.1.4'
P P 0.1023 0.0942 'International Tables Vol C Tables 4.2.6.8 and 6.1.1.4'
Ni Ni 0.3393 1.1124 'International Tables Vol C Tables 4.2.6.8 and 6.1.1.4'
O O 0.0106 0.0060 'International Tables Vol C Tables 4.2.6.8 and 6.1.1.4'

loop_
_geom_angle_atom_site_label_1
_geom_angle_atom_site_label_2
_geom_angle_atom_site_label_3
_geom_angle
_geom_angle_site_symmetry_1
_geom_angle_site_symmetry_3
_geom_angle_publ_flag
N1 Ni1 C20 171.72(11) . . ?
N1 Ni1 P1 95.62(6) . . ?
C20 Ni1 P1 92.65(10) . . ?
N1 Ni1 C14 130.95(11) . . ?
C20 Ni1 C14 41.13(13) . . ?
P1 Ni1 C14 131.98(10) . . ?
N1 Ni1 C15 103.02(10) . . ?
C20 Ni1 C15 68.85(13) . . ?
P1 Ni1 C15 156.64(9) . . ?
C14 Ni1 C15 36.52(11) . . ?
C3 P1 C21 106.99(11) . . ?
C3 P1 C27 101.37(11) . . ?
C21 P1 C27 105.77(11) . . ?
C3 P1 Ni1 109.19(8) . . ?
C21 P1 Ni1 116.18(9) . . ?
C27 P1 Ni1 116.01(10) . . ?
C1 O1 B1 135.59(17) . . ?
C1 N1 C8 115.93(18) . . ?
C1 N1 Ni1 131.90(16) . . ?
C8 N1 Ni1 112.07(14) . . ?
O1 B1 C45 108.24(18) . . ?
O1 B1 C39 110.47(17) . . ?
C45 B1 C39 115.48(19) . . ?
O1 B1 C33 104.70(17) . . ?
C45 B1 C33 114.59(18) . . ?
C39 B1 C33 102.80(17) . . ?
N1 C1 O1 119.24(19) . . ?
N1 C1 C2 122.82(19) . . ?
O1 C1 C2 117.83(18) . . ?
C7 C2 C3 117.7(2) . . ?
C7 C2 C1 117.01(19) . . ?
C3 C2 C1 125.25(19) . . ?
C4 C3 C2 118.8(2) . . ?
C4 C3 P1 118.84(17) . . ?
C2 C3 P1 122.24(17) . . ?
C5 C4 C3 122.2(2) . . ?
C6 C5 C4 119.1(2) . . ?
C5 C6 C7 120.0(2) . . ?
C6 C7 C2 122.0(2) . . ?
C13 C8 C9 120.0(2) . . ?
C13 C8 N1 121.3(2) . . ?
C9 C8 N1 118.6(2) . . ?
C8 C9 C10 119.4(3) . . ?
C11 C10 C9 120.7(3) . . ?
C10 C11 C12 119.5(3) . . ?
C11 C12 C13 120.6(3) . . ?
C8 C13 C12 119.7(3) . . ?
C15 C14 C19 116.6(3) . . ?
C15 C14 C20 118.5(3) . . ?
C19 C14 C20 123.9(3) . . ?
C15 C14 Ni1 80.31(18) . . ?
C19 C14 Ni1 117.4(2) . . ?
C20 C14 Ni1 63.60(16) . . ?
C14 C15 C16 120.3(3) . . ?
C14 C15 Ni1 63.16(16) . . ?
C16 C15 Ni1 126.6(2) . . ?
C17 C16 C15 119.2(4) . . ?
C16 C17 C18 121.2(4) . . ?
C19 C18 C17 121.1(4) . . ?
C18 C19 C14 121.5(4) . . ?
C14 C20 Ni1 75.27(17) . . ?
C26 C21 C22 118.6(2) . . ?
C26 C21 P1 118.2(2) . . ?
C22 C21 P1 123.09(19) . . ?
C23 C22 C21 120.4(3) . . ?
C24 C23 C22 120.2(3) . . ?
C25 C24 C23 120.1(3) . . ?
C24 C25 C26 120.4(3) . . ?
C21 C26 C25 120.3(3) . . ?
C32 C27 C28 118.9(3) . . ?
C32 C27 P1 123.9(2) . . ?
C28 C27 P1 117.2(2) . . ?
C29 C28 C27 121.3(3) . . ?
C28 C29 C30 119.3(3) . . ?
C31 C30 C29 120.2(3) . . ?
C30 C31 C32 120.5(3) . . ?
C27 C32 C31 119.8(3) . . ?
C34 C33 C38 113.5(2) . . ?
C34 C33 B1 119.68(19) . . ?
C38 C33 B1 126.7(2) . . ?
F1 C34 C35 115.7(2) . . ?
F1 C34 C33 119.8(2) . . ?
C35 C34 C33 124.5(2) . . ?
F2 C35 C36 120.4(2) . . ?
F2 C35 C34 120.8(2) . . ?
C36 C35 C34 118.8(2) . . ?
F3 C36 C37 120.0(3) . . ?
F3 C36 C35 120.1(3) . . ?
C37 C36 C35 119.9(2) . . ?
F4 C37 C36 120.2(2) . . ?
F4 C37 C38 120.0(3) . . ?
C36 C37 C38 119.8(2) . . ?
F5 C38 C37 115.4(2) . . ?
F5 C38 C33 121.3(2) . . ?
C37 C38 C33 123.3(2) . . ?
C44 C39 C40 113.7(2) . . ?
C44 C39 B1 119.7(2) . . ?
C40 C39 B1 126.2(2) . . ?
F6 C40 C41 115.8(3) . . ?
F6 C40 C39 121.6(2) . . ?
C41 C40 C39 122.6(3) . . ?
C42 C41 F7 120.4(3) . . ?
C42 C41 C40 120.6(3) . . ?
F7 C41 C40 119.0(3) . . ?
F8 C42 C41 120.1(4) . . ?
F8 C42 C43 120.3(4) . . ?
C41 C42 C43 119.5(3) . . ?
F9 C43 C42 120.6(3) . . ?
F9 C43 C44 120.5(3) . . ?
C42 C43 C44 118.8(3) . . ?
F10 C44 C39 118.9(2) . . ?
F10 C44 C43 116.4(3) . . ?
C39 C44 C43 124.7(3) . . ?
C46 C45 C50 113.2(2) . . ?
C46 C45 B1 127.5(2) . . ?
C50 C45 B1 119.2(2) . . ?
F11 C46 C47 114.7(2) . . ?
F11 C46 C45 120.9(2) . . ?
C47 C46 C45 124.5(2) . . ?
F12 C47 C48 119.9(3) . . ?
F12 C47 C46 120.6(3) . . ?
C48 C47 C46 119.6(3) . . ?
F13 C48 C47 120.3(3) . . ?
F13 C48 C49 120.5(3) . . ?
C47 C48 C49 119.2(2) . . ?
F14 C49 C48 120.5(2) . . ?
F14 C49 C50 120.1(3) . . ?
C48 C49 C50 119.4(2) . . ?
F15 C50 C49 116.4(2) . . ?
F15 C50 C45 119.4(2) . . ?
C49 C50 C45 124.2(2) . . ?

loop_
_geom_bond_atom_site_label_1
_geom_bond_atom_site_label_2
_geom_bond_distance
_geom_bond_site_symmetry_2
_geom_bond_publ_flag
Ni1 N1 1.9311(18) . ?
Ni1 C20 1.953(3) . ?
Ni1 P1 2.1039(11) . ?
Ni1 C14 2.109(3) . ?
Ni1 C15 2.330(3) . ?
P1 C3 1.820(2) . ?
P1 C21 1.821(2) . ?
P1 C27 1.822(3) . ?
O1 C1 1.307(2) . ?
O1 B1 1.522(3) . ?
N1 C1 1.303(3) . ?
N1 C8 1.455(3) . ?
B1 C45 1.642(3) . ?
B1 C39 1.653(3) . ?
B1 C33 1.660(3) . ?
F1 C34 1.352(3) . ?
F2 C35 1.343(3) . ?
F3 C36 1.353(3) . ?
F4 C37 1.350(3) . ?
F5 C38 1.346(3) . ?
F6 C40 1.343(3) . ?
F7 C41 1.351(4) . ?
F8 C42 1.348(3) . ?
F9 C43 1.344(4) . ?
F10 C44 1.354(3) . ?
F11 C46 1.359(3) . ?
F12 C47 1.350(3) . ?
F13 C48 1.344(3) . ?
F14 C49 1.349(3) . ?
F15 C50 1.355(3) . ?
C1 C2 1.506(3) . ?
C2 C7 1.397(3) . ?
C2 C3 1.413(3) . ?
C3 C4 1.389(3) . ?
C4 C5 1.380(3) . ?
C5 C6 1.369(3) . ?
C6 C7 1.380(3) . ?
C8 C13 1.377(3) . ?
C8 C9 1.380(3) . ?
C9 C10 1.390(4) . ?
C10 C11 1.368(4) . ?
C11 C12 1.373(4) . ?
C12 C13 1.385(4) . ?
C14 C15 1.407(4) . ?
C14 C19 1.414(5) . ?
C14 C20 1.434(4) . ?
C15 C16 1.417(5) . ?
C16 C17 1.346(6) . ?
C17 C18 1.367(6) . ?
C18 C19 1.340(6) . ?
C21 C26 1.383(3) . ?
C21 C22 1.385(4) . ?
C22 C23 1.383(4) . ?
C23 C24 1.370(4) . ?
C24 C25 1.359(4) . ?
C25 C26 1.388(4) . ?
C27 C32 1.374(4) . ?
C27 C28 1.387(4) . ?
C28 C29 1.372(4) . ?
C29 C30 1.372(5) . ?
C30 C31 1.367(5) . ?
C31 C32 1.387(4) . ?
C33 C34 1.386(3) . ?
C33 C38 1.389(3) . ?
C34 C35 1.382(3) . ?
C35 C36 1.362(4) . ?
C36 C37 1.359(4) . ?
C37 C38 1.386(4) . ?
C39 C44 1.380(4) . ?
C39 C40 1.388(3) . ?
C40 C41 1.388(4) . ?
C41 C42 1.351(5) . ?
C42 C43 1.360(5) . ?
C43 C44 1.381(4) . ?
C45 C46 1.377(3) . ?
C45 C50 1.396(3) . ?
C46 C47 1.374(3) . ?
C47 C48 1.366(4) . ?
C48 C49 1.368(4) . ?
C49 C50 1.372(3) . ?
